data_7701831
loop_
_publ_author_name
'Freeman, Lucas'
'Walley, Jacob'
'Dickie, Diane Amanda'
'Gilliard, Robert J.'

_publ_section_title
;
 Low-Nuclearity Magnesium Hydride Complexes Stabilized by N-Heterocyclic
 Carbenes
;
_journal_name_full 'Dalton Transactions'
_journal_paper_doi 10.1039/C9DT03915E
_journal_year 2019
_chemical_absolute_configuration unk
_chemical_formula_sum 'C23 H56 Mg N4 Si4'
_chemical_formula_weight 525.38
_chemical_properties_physical Air-sensitive,Moisture-sensitive
_space_group_crystal_system orthorhombic
_space_group_IT_number 19
_space_group_name_Hall 'P 2ac 2ab'
_space_group_name_H-M_alt 'P 21 21 21'
_atom_sites_solution_hydrogens geom
_atom_sites_solution_primary dual
_audit_update_record
;
2019-08-02 deposited with the CCDC.	2019-11-07 downloaded from the CCDC.
;
_cell_angle_alpha 90
_cell_angle_beta 90
_cell_angle_gamma 90
_cell_formula_units_Z 4
_cell_length_a 10.0360(7)
_cell_length_b 18.3530(14)
_cell_length_c 18.4828(13)
_cell_measurement_reflns_used 9877
_cell_measurement_temperature 100.(2)
_cell_measurement_theta_max 29.2765
_cell_measurement_theta_min 2.4675
_cell_volume 3404.4(4)
_computing_cell_refinement 'SAINT V8.38A (Bruker AXS Inc., 2017)'
_computing_data_collection 'Bruker Instrument Service v2017.5.0.0'
_computing_data_reduction 'SAINT V8.38A (Bruker AXS Inc., 2017)'
_computing_structure_refinement 'SHELXL-2018/3 (Sheldrick, 2018)'
_computing_structure_solution 'SHELXT 2014/5 (Sheldrick, 2014)'
_diffrn_ambient_temperature 100.(2)
_diffrn_detector_area_resol_mean 8.3333
_diffrn_measured_fraction_theta_full 0.999
_diffrn_measured_fraction_theta_max 0.999
_diffrn_measurement_device_type 'Bruker Kappa APEXII Duo'
_diffrn_measurement_method '\w scans'
_diffrn_radiation_monochromator graphite
_diffrn_radiation_type 'Mo K\a'
_diffrn_radiation_wavelength 0.71073
_diffrn_reflns_av_R_equivalents 0.0291
_diffrn_reflns_av_unetI/netI 0.0245
_diffrn_reflns_limit_h_max 13
_diffrn_reflns_limit_h_min -13
_diffrn_reflns_limit_k_max 21
_diffrn_reflns_limit_k_min -25
_diffrn_reflns_limit_l_max 21
_diffrn_reflns_limit_l_min -25
_diffrn_reflns_number 45442
_diffrn_reflns_theta_full 29.57
_diffrn_reflns_theta_max 29.57
_diffrn_reflns_theta_min 1.56
_exptl_absorpt_coefficient_mu 0.209
_exptl_absorpt_correction_T_max 0.90
_exptl_absorpt_correction_T_min 0.80
_exptl_absorpt_correction_type multi-scan
_exptl_absorpt_process_details
;
SADABS-2016/2 - Bruker AXS area detector scaling and absorption correction
;
_exptl_crystal_colour colourless
_exptl_crystal_density_diffrn 1.025
_exptl_crystal_density_method 'not measured'
_exptl_crystal_description rod
_exptl_crystal_F_000 1160
_exptl_crystal_recrystallization_method 'Re-crystallisation from solvent: hexanes'
_exptl_crystal_size_max 0.748
_exptl_crystal_size_mid 0.695
_exptl_crystal_size_min 0.541
_refine_diff_density_max 0.467
_refine_diff_density_min -0.273
_refine_ls_abs_structure_details
;

Flack x determined using 3747 quotients [(I+)-(I-)]/[(I+)+(I-)]
(Parsons, Flack and Wagner, Acta Cryst. B69 (2013) 249-259).
;
_refine_ls_abs_structure_Flack -0.02(2)
_refine_ls_extinction_method none
_refine_ls_goodness_of_fit_ref 1.051
_refine_ls_hydrogen_treatment constr
_refine_ls_matrix_type full
_refine_ls_number_parameters 307
_refine_ls_number_reflns 9532
_refine_ls_number_restraints 0
_refine_ls_restrained_S_all 1.051
_refine_ls_R_factor_all 0.0365
_refine_ls_R_factor_gt 0.0308
_refine_ls_shift/su_max 0.001
_refine_ls_shift/su_mean 0.000
_refine_ls_structure_factor_coef Fsqd
_refine_ls_weighting_details 'w=1/[\s^2^(Fo^2^)+(0.0415P)^2^+0.9273P] where P=(Fo^2^+2Fc^2^)/3'
_refine_ls_weighting_scheme calc
_refine_ls_wR_factor_gt 0.0787
_refine_ls_wR_factor_ref 0.0826
_reflns_number_gt 8811
_reflns_number_total 9532
_reflns_threshold_expression 'I > 2\s(I)'
_cod_data_source_file c9dt03915e2.cif
_cod_data_source_block 2
_cod_depositor_comments
;
The following automatic conversions were performed:

data item '_exptl_absorpt_correction_type' value 'Multi-Scan' was
changed to 'multi-scan' in accordance with the
/home/data/users/saulius/crontab/automatic-downloads/rss-feeds/RSC/lib/dictionaries/cif_core.dic
dictionary named 'cif_core.dic' version 2.4.2 last updated on
2011-04-26.

Automatic conversion script
Id: cif_fix_values 6909 2019-04-08 15:41:33Z antanas 
;
_cod_database_code 7701831

loop_
_space_group_symop_operation_xyz
'x, y, z'
'-x+1/2, -y, z+1/2'
'-x, y+1/2, -z+1/2'
'x+1/2, -y+1/2, -z'

loop_
_atom_site_type_symbol
_atom_site_label
_atom_site_fract_x
_atom_site_fract_y
_atom_site_fract_z
_atom_site_U_iso_or_equiv
_atom_site_adp_type
_atom_site_calc_flag
_atom_site_refinement_flags_adp
_atom_site_refinement_flags_posn
_atom_site_occupancy
Mg Mg1 0.48350(6) 0.47658(3) 0.37948(4) 0.01559(12) Uani d . . 1
Si Si1 0.74637(5) 0.56462(3) 0.35439(3) 0.02175(11) Uani d . . 1
Si Si2 0.69509(5) 0.50731(3) 0.50472(3) 0.02085(11) Uani d . . 1
Si Si3 0.30628(6) 0.34013(3) 0.41378(3) 0.02357(12) Uani d . . 1
Si Si4 0.53707(6) 0.31727(3) 0.31239(4) 0.02482(13) Uani d . . 1
N N1 0.29377(15) 0.61955(8) 0.37543(8) 0.0152(3) Uani d . . 1
N N2 0.27859(15) 0.56090(8) 0.27512(8) 0.0170(3) Uani d . . 1
N N3 0.64849(15) 0.52323(8) 0.41747(9) 0.0180(3) Uani d . . 1
N N4 0.43923(16) 0.37159(8) 0.36540(9) 0.0193(3) Uani d . . 1
C C1 0.33762(17) 0.55838(9) 0.34140(10) 0.0150(3) Uani d . . 1
C C2 0.20809(18) 0.65983(10) 0.33139(10) 0.0168(3) Uani d . . 1
C C3 0.1416(2) 0.72991(11) 0.35226(12) 0.0253(4) Uani d . . 1
H H3A 0.091035 0.722786 0.397053 0.038 Uiso calc U R 1
H H3B 0.081029 0.745171 0.313546 0.038 Uiso calc U R 1
H H3C 0.20941 0.767594 0.359826 0.038 Uiso calc U R 1
C C4 0.19880(19) 0.62272(10) 0.26784(10) 0.0180(3) Uani d . . 1
C C5 0.1193(2) 0.64240(12) 0.20220(12) 0.0284(5) Uani d . . 1
H H5A 0.179769 0.655893 0.162783 0.043 Uiso calc U R 1
H H5B 0.060864 0.683658 0.213462 0.043 Uiso calc U R 1
H H5C 0.065148 0.600552 0.187354 0.043 Uiso calc U R 1
C C6 0.3316(2) 0.63440(10) 0.45140(10) 0.0193(4) Uani d . . 1
H H6 0.392508 0.593997 0.466344 0.023 Uiso calc U R 1
C C7 0.4105(2) 0.70477(12) 0.45994(13) 0.0296(5) Uani d . . 1
H H7A 0.48706 0.704133 0.427044 0.044 Uiso calc U R 1
H H7B 0.441961 0.709056 0.50995 0.044 Uiso calc U R 1
H H7C 0.353199 0.746399 0.448314 0.044 Uiso calc U R 1
C C8 0.2116(3) 0.63086(13) 0.50190(12) 0.0319(5) Uani d . . 1
H H8A 0.15486 0.673575 0.493967 0.048 Uiso calc U R 1
H H8B 0.242305 0.630285 0.55223 0.048 Uiso calc U R 1
H H8C 0.160574 0.586457 0.491952 0.048 Uiso calc U R 1
C C9 0.2957(2) 0.49977(10) 0.22333(10) 0.0220(4) Uani d . . 1
H H9 0.367228 0.467943 0.243832 0.026 Uiso calc U R 1
C C10 0.1711(2) 0.45313(12) 0.21943(13) 0.0309(5) Uani d . . 1
H H10A 0.144788 0.43848 0.268367 0.046 Uiso calc U R 1
H H10B 0.189201 0.40962 0.190303 0.046 Uiso calc U R 1
H H10C 0.098912 0.481166 0.197095 0.046 Uiso calc U R 1
C C11 0.3453(3) 0.52463(13) 0.14967(12) 0.0327(5) Uani d . . 1
H H11A 0.274877 0.552191 0.125149 0.049 Uiso calc U R 1
H H11B 0.369107 0.482004 0.120482 0.049 Uiso calc U R 1
H H11C 0.423812 0.555744 0.155882 0.049 Uiso calc U R 1
C C12 0.6743(3) 0.54767(17) 0.26119(14) 0.0416(6) Uani d . . 1
H H12A 0.668826 0.495091 0.252425 0.062 Uiso calc U R 1
H H12B 0.731753 0.570155 0.224611 0.062 Uiso calc U R 1
H H12C 0.584892 0.568992 0.258323 0.062 Uiso calc U R 1
C C13 0.7591(3) 0.66629(13) 0.36208(19) 0.0497(7) Uani d . . 1
H H13A 0.670694 0.687989 0.355521 0.075 Uiso calc U R 1
H H13B 0.819621 0.684776 0.32474 0.075 Uiso calc U R 1
H H13C 0.793609 0.679214 0.409987 0.075 Uiso calc U R 1
C C14 0.9213(2) 0.52946(14) 0.35317(15) 0.0346(5) Uani d . . 1
H H14A 0.965966 0.542673 0.398464 0.052 Uiso calc U R 1
H H14B 0.9695 0.550969 0.312293 0.052 Uiso calc U R 1
H H14C 0.920169 0.476305 0.34811 0.052 Uiso calc U R 1
C C15 0.7682(6) 0.58993(19) 0.54899(19) 0.0837(16) Uani d . . 1
H H15A 0.851486 0.60314 0.52458 0.126 Uiso calc U R 1
H H15B 0.786412 0.579369 0.60002 0.126 Uiso calc U R 1
H H15C 0.705088 0.630509 0.545538 0.126 Uiso calc U R 1
C C16 0.8203(4) 0.4339(2) 0.51693(17) 0.0661(11) Uani d . . 1
H H16A 0.788042 0.389093 0.494112 0.099 Uiso calc U R 1
H H16B 0.834475 0.425381 0.568697 0.099 Uiso calc U R 1
H H16C 0.904564 0.448618 0.494426 0.099 Uiso calc U R 1
C C17 0.5498(3) 0.4810(3) 0.55930(18) 0.0771(14) Uani d . . 1
H H17A 0.476854 0.515415 0.55063 0.116 Uiso calc U R 1
H H17B 0.573776 0.481704 0.610686 0.116 Uiso calc U R 1
H H17C 0.521191 0.431805 0.545674 0.116 Uiso calc U R 1
C C18 0.3540(4) 0.28193(15) 0.49333(17) 0.0498(7) Uani d . . 1
H H18A 0.397061 0.237271 0.47609 0.075 Uiso calc U R 1
H H18B 0.273865 0.269276 0.520946 0.075 Uiso calc U R 1
H H18C 0.415785 0.308878 0.524441 0.075 Uiso calc U R 1
C C19 0.1808(3) 0.28623(14) 0.36003(16) 0.0405(6) Uani d . . 1
H H19A 0.15812 0.312897 0.315774 0.061 Uiso calc U R 1
H H19B 0.100257 0.279 0.389101 0.061 Uiso calc U R 1
H H19C 0.21889 0.238772 0.347246 0.061 Uiso calc U R 1
C C20 0.2128(2) 0.41996(12) 0.45311(13) 0.0302(5) Uani d . . 1
H H20A 0.273914 0.449895 0.481865 0.045 Uiso calc U R 1
H H20B 0.140599 0.402106 0.484089 0.045 Uiso calc U R 1
H H20C 0.175321 0.449377 0.413816 0.045 Uiso calc U R 1
C C21 0.5230(3) 0.21712(13) 0.3312(2) 0.0614(10) Uani d . . 1
H H21A 0.560157 0.2065 0.379041 0.092 Uiso calc U R 1
H H21B 0.572487 0.18988 0.294308 0.092 Uiso calc U R 1
H H21C 0.429032 0.202669 0.329918 0.092 Uiso calc U R 1
C C22 0.7187(2) 0.33972(13) 0.32280(14) 0.0337(5) Uani d . . 1
H H22A 0.732222 0.391959 0.314645 0.051 Uiso calc U R 1
H H22B 0.770609 0.311898 0.287396 0.051 Uiso calc U R 1
H H22C 0.747963 0.327009 0.37178 0.051 Uiso calc U R 1
C C23 0.4975(3) 0.3290(2) 0.21343(15) 0.0533(8) Uani d . . 1
H H23A 0.403493 0.31732 0.204957 0.08 Uiso calc U R 1
H H23B 0.553654 0.296141 0.184793 0.08 Uiso calc U R 1
H H23C 0.514799 0.379478 0.199073 0.08 Uiso calc U R 1

loop_
_atom_site_aniso_label
_atom_site_aniso_U_11
_atom_site_aniso_U_22
_atom_site_aniso_U_33
_atom_site_aniso_U_12
_atom_site_aniso_U_13
_atom_site_aniso_U_23
Mg1 0.0156(3) 0.0132(3) 0.0180(3) 0.0001(2) 0.0009(2) -0.0026(2)
Si1 0.0180(2) 0.0196(2) 0.0276(3) -0.00252(19) 0.0034(2) 0.0036(2)
Si2 0.0196(2) 0.0224(2) 0.0206(3) 0.00093(19) -0.0027(2) -0.00154(19)
Si3 0.0274(3) 0.0185(2) 0.0247(3) -0.0029(2) 0.0070(2) 0.0012(2)
Si4 0.0243(3) 0.0160(2) 0.0341(3) 0.0007(2) 0.0057(2) -0.0096(2)
N1 0.0175(6) 0.0142(6) 0.0139(7) 0.0004(5) -0.0003(6) -0.0012(5)
N2 0.0201(7) 0.0175(7) 0.0133(7) -0.0024(6) -0.0003(5) -0.0017(5)
N3 0.0159(7) 0.0170(7) 0.0210(8) -0.0016(6) 0.0005(6) -0.0004(6)
N4 0.0211(7) 0.0142(6) 0.0225(8) -0.0001(5) 0.0044(6) -0.0039(6)
C1 0.0171(7) 0.0138(7) 0.0142(8) -0.0019(6) 0.0010(6) -0.0022(6)
C2 0.0171(8) 0.0165(7) 0.0169(8) -0.0009(6) 0.0004(7) 0.0030(6)
C3 0.0287(10) 0.0199(9) 0.0273(10) 0.0068(7) -0.0013(9) 0.0011(8)
C4 0.0185(8) 0.0179(8) 0.0176(8) -0.0039(7) -0.0012(7) 0.0026(6)
C5 0.0329(11) 0.0290(10) 0.0233(11) -0.0026(9) -0.0104(8) 0.0040(8)
C6 0.0274(9) 0.0164(8) 0.0141(8) 0.0028(7) -0.0031(7) -0.0024(6)
C7 0.0354(11) 0.0279(10) 0.0254(11) -0.0073(9) -0.0062(9) -0.0056(8)
C8 0.0406(12) 0.0377(11) 0.0174(9) -0.0023(10) 0.0061(9) -0.0010(8)
C9 0.0295(9) 0.0202(8) 0.0162(8) -0.0048(8) -0.0001(7) -0.0059(7)
C10 0.0383(12) 0.0270(10) 0.0273(11) -0.0122(9) -0.0002(9) -0.0082(8)
C11 0.0481(13) 0.0319(11) 0.0182(9) -0.0091(10) 0.0058(9) -0.0064(8)
C12 0.0390(13) 0.0572(17) 0.0286(12) -0.0051(12) 0.0026(10) 0.0121(11)
C13 0.0532(16) 0.0236(10) 0.072(2) -0.0056(11) 0.0237(16) 0.0042(12)
C14 0.0212(9) 0.0360(12) 0.0466(14) -0.0016(9) 0.0104(10) 0.0081(11)
C15 0.160(5) 0.0462(17) 0.0451(19) -0.025(2) -0.039(2) -0.0051(14)
C16 0.078(2) 0.082(2) 0.0382(16) 0.051(2) -0.0003(16) 0.0112(16)
C17 0.0335(15) 0.157(4) 0.0412(17) -0.005(2) 0.0005(12) 0.049(2)
C18 0.076(2) 0.0340(13) 0.0398(15) 0.0067(13) 0.0122(15) 0.0134(11)
C19 0.0353(13) 0.0327(11) 0.0535(16) -0.0145(10) 0.0079(12) -0.0066(11)
C20 0.0324(11) 0.0299(10) 0.0282(11) 0.0023(8) 0.0122(9) 0.0003(8)
C21 0.0515(16) 0.0176(10) 0.115(3) 0.0008(11) 0.0386(19) -0.0128(14)
C22 0.0269(11) 0.0290(10) 0.0453(14) 0.0032(8) 0.0072(9) -0.0102(10)
C23 0.0479(16) 0.075(2) 0.0375(15) 0.0216(15) -0.0005(12) -0.0307(15)

loop_
_atom_type_symbol
_atom_type_description
_atom_type_scat_dispersion_real
_atom_type_scat_dispersion_imag
_atom_type_scat_source
C C 0.0033 0.0016 'International Tables Vol C Tables 4.2.6.8 and 6.1.1.4'
H H 0.0000 0.0000 'International Tables Vol C Tables 4.2.6.8 and 6.1.1.4'
Mg Mg 0.0486 0.0363 'International Tables Vol C Tables 4.2.6.8 and 6.1.1.4'
N N 0.0061 0.0033 'International Tables Vol C Tables 4.2.6.8 and 6.1.1.4'
Si Si 0.0817 0.0704 'International Tables Vol C Tables 4.2.6.8 and 6.1.1.4'

loop_
_geom_angle_atom_site_label_1
_geom_angle_atom_site_label_2
_geom_angle_atom_site_label_3
_geom_angle
N3 Mg1 N4 130.27(7)
N3 Mg1 C1 111.75(7)
N4 Mg1 C1 117.82(7)
N3 Mg1 Si1 29.45(5)
N4 Mg1 Si1 131.88(5)
C1 Mg1 Si1 99.23(5)
N3 Mg1 Si3 138.02(5)
N4 Mg1 Si3 29.38(5)
C1 Mg1 Si3 103.35(5)
Si1 Mg1 Si3 157.02(3)
N3 Mg1 Si2 27.78(5)
N4 Mg1 Si2 114.43(6)
C1 Mg1 Si2 123.45(5)
Si1 Mg1 Si2 56.981(19)
Si3 Mg1 Si2 111.83(2)
N3 Mg1 Si4 112.77(5)
N4 Mg1 Si4 27.13(5)
C1 Mg1 Si4 127.16(5)
Si1 Mg1 Si4 105.72(2)
Si3 Mg1 Si4 56.475(19)
Si2 Mg1 Si4 109.18(2)
N3 Si1 C14 113.31(10)
N3 Si1 C13 115.53(11)
C14 Si1 C13 106.27(13)
N3 Si1 C12 109.20(10)
C14 Si1 C12 106.92(13)
C13 Si1 C12 104.97(15)
N3 Si2 C17 110.28(12)
N3 Si2 C16 115.17(12)
C17 Si2 C16 106.26(19)
N3 Si2 C15 112.47(12)
C17 Si2 C15 106.5(2)
C16 Si2 C15 105.6(2)
N4 Si3 C18 113.78(13)
N4 Si3 C19 115.07(11)
C18 Si3 C19 106.51(14)
N4 Si3 C20 109.15(9)
C18 Si3 C20 105.47(12)
C19 Si3 C20 106.19(12)
N4 Si4 C21 115.00(12)
N4 Si4 C22 111.78(9)
C21 Si4 C22 105.60(14)
N4 Si4 C23 111.67(11)
C21 Si4 C23 105.97(17)
C22 Si4 C23 106.20(14)
C1 N1 C2 111.51(15)
C1 N1 C6 120.53(15)
C2 N1 C6 127.86(15)
C1 N2 C4 111.36(15)
C1 N2 C9 120.27(15)
C4 N2 C9 128.22(16)
Si1 N3 Si2 124.46(9)
Si1 N3 Mg1 115.46(9)
Si2 N3 Mg1 119.20(9)
Si3 N4 Si4 123.53(10)
Si3 N4 Mg1 115.63(9)
Si4 N4 Mg1 120.71(9)
N1 C1 N2 104.32(15)
N1 C1 Mg1 128.84(13)
N2 C1 Mg1 126.68(13)
C4 C2 N1 106.28(16)
C4 C2 C3 128.39(17)
N1 C2 C3 125.33(16)
C2 C3 H3A 109.5
C2 C3 H3B 109.5
H3A C3 H3B 109.5
C2 C3 H3C 109.5
H3A C3 H3C 109.5
H3B C3 H3C 109.5
C2 C4 N2 106.52(16)
C2 C4 C5 127.98(18)
N2 C4 C5 125.50(17)
C4 C5 H5A 109.5
C4 C5 H5B 109.5
H5A C5 H5B 109.5
C4 C5 H5C 109.5
H5A C5 H5C 109.5
H5B C5 H5C 109.5
N1 C6 C7 112.81(16)
N1 C6 C8 111.75(17)
C7 C6 C8 112.53(17)
N1 C6 H6 106.4
C7 C6 H6 106.4
C8 C6 H6 106.4
C6 C7 H7A 109.5
C6 C7 H7B 109.5
H7A C7 H7B 109.5
C6 C7 H7C 109.5
H7A C7 H7C 109.5
H7B C7 H7C 109.5
C6 C8 H8A 109.5
C6 C8 H8B 109.5
H8A C8 H8B 109.5
C6 C8 H8C 109.5
H8A C8 H8C 109.5
H8B C8 H8C 109.5
N2 C9 C10 111.20(17)
N2 C9 C11 112.87(16)
C10 C9 C11 113.37(18)
N2 C9 H9 106.3
C10 C9 H9 106.3
C11 C9 H9 106.3
C9 C10 H10A 109.5
C9 C10 H10B 109.5
H10A C10 H10B 109.5
C9 C10 H10C 109.5
H10A C10 H10C 109.5
H10B C10 H10C 109.5
C9 C11 H11A 109.5
C9 C11 H11B 109.5
H11A C11 H11B 109.5
C9 C11 H11C 109.5
H11A C11 H11C 109.5
H11B C11 H11C 109.5
Si1 C12 H12A 109.5
Si1 C12 H12B 109.5
H12A C12 H12B 109.5
Si1 C12 H12C 109.5
H12A C12 H12C 109.5
H12B C12 H12C 109.5
Si1 C13 H13A 109.5
Si1 C13 H13B 109.5
H13A C13 H13B 109.5
Si1 C13 H13C 109.5
H13A C13 H13C 109.5
H13B C13 H13C 109.5
Si1 C14 H14A 109.5
Si1 C14 H14B 109.5
H14A C14 H14B 109.5
Si1 C14 H14C 109.5
H14A C14 H14C 109.5
H14B C14 H14C 109.5
Si2 C15 H15A 109.5
Si2 C15 H15B 109.5
H15A C15 H15B 109.5
Si2 C15 H15C 109.5
H15A C15 H15C 109.5
H15B C15 H15C 109.5
Si2 C16 H16A 109.5
Si2 C16 H16B 109.5
H16A C16 H16B 109.5
Si2 C16 H16C 109.5
H16A C16 H16C 109.5
H16B C16 H16C 109.5
Si2 C17 H17A 109.5
Si2 C17 H17B 109.5
H17A C17 H17B 109.5
Si2 C17 H17C 109.5
H17A C17 H17C 109.5
H17B C17 H17C 109.5
Si3 C18 H18A 109.5
Si3 C18 H18B 109.5
H18A C18 H18B 109.5
Si3 C18 H18C 109.5
H18A C18 H18C 109.5
H18B C18 H18C 109.5
Si3 C19 H19A 109.5
Si3 C19 H19B 109.5
H19A C19 H19B 109.5
Si3 C19 H19C 109.5
H19A C19 H19C 109.5
H19B C19 H19C 109.5
Si3 C20 H20A 109.5
Si3 C20 H20B 109.5
H20A C20 H20B 109.5
Si3 C20 H20C 109.5
H20A C20 H20C 109.5
H20B C20 H20C 109.5
Si4 C21 H21A 109.5
Si4 C21 H21B 109.5
H21A C21 H21B 109.5
Si4 C21 H21C 109.5
H21A C21 H21C 109.5
H21B C21 H21C 109.5
Si4 C22 H22A 109.5
Si4 C22 H22B 109.5
H22A C22 H22B 109.5
Si4 C22 H22C 109.5
H22A C22 H22C 109.5
H22B C22 H22C 109.5
Si4 C23 H23A 109.5
Si4 C23 H23B 109.5
H23A C23 H23B 109.5
Si4 C23 H23C 109.5
H23A C23 H23C 109.5
H23B C23 H23C 109.5

loop_
_geom_bond_atom_site_label_1
_geom_bond_atom_site_label_2
_geom_bond_distance
Mg1 N3 1.9920(16)
Mg1 N4 1.9944(16)
Mg1 C1 2.2120(19)
Mg1 Si1 3.1283(8)
Mg1 Si3 3.1362(8)
Mg1 Si2 3.1915(8)
Mg1 Si4 3.2210(8)
Si1 N3 1.7033(17)
Si1 C14 1.871(2)
Si1 C13 1.876(2)
Si1 C12 1.894(3)
Si2 N3 1.7043(17)
Si2 C17 1.838(3)
Si2 C16 1.856(3)
Si2 C15 1.873(3)
Si3 N4 1.7068(17)
Si3 C18 1.879(3)
Si3 C19 1.884(3)
Si3 C20 1.885(2)
Si4 N4 1.7083(16)
Si4 C21 1.876(3)
Si4 C22 1.879(2)
Si4 C23 1.884(3)
N1 C1 1.360(2)
N1 C2 1.396(2)
N1 C6 1.480(2)
N2 C1 1.361(2)
N2 C4 1.395(2)
N2 C9 1.485(2)
C2 C4 1.361(3)
C2 C3 1.499(3)
C3 H3A 0.98
C3 H3B 0.98
C3 H3C 0.98
C4 C5 1.496(3)
C5 H5A 0.98
C5 H5B 0.98
C5 H5C 0.98
C6 C7 1.523(3)
C6 C8 1.525(3)
C6 H6 1.0
C7 H7A 0.98
C7 H7B 0.98
C7 H7C 0.98
C8 H8A 0.98
C8 H8B 0.98
C8 H8C 0.98
C9 C10 1.517(3)
C9 C11 1.520(3)
C9 H9 1.0
C10 H10A 0.98
C10 H10B 0.98
C10 H10C 0.98
C11 H11A 0.98
C11 H11B 0.98
C11 H11C 0.98
C12 H12A 0.98
C12 H12B 0.98
C12 H12C 0.98
C13 H13A 0.98
C13 H13B 0.98
C13 H13C 0.98
C14 H14A 0.98
C14 H14B 0.98
C14 H14C 0.98
C15 H15A 0.98
C15 H15B 0.98
C15 H15C 0.98
C16 H16A 0.98
C16 H16B 0.98
C16 H16C 0.98
C17 H17A 0.98
C17 H17B 0.98
C17 H17C 0.98
C18 H18A 0.98
C18 H18B 0.98
C18 H18C 0.98
C19 H19A 0.98
C19 H19B 0.98
C19 H19C 0.98
C20 H20A 0.98
C20 H20B 0.98
C20 H20C 0.98
C21 H21A 0.98
C21 H21B 0.98
C21 H21C 0.98
C22 H22A 0.98
C22 H22B 0.98
C22 H22C 0.98
C23 H23A 0.98
C23 H23B 0.98
C23 H23C 0.98

loop_
_geom_torsion_atom_site_label_1
_geom_torsion_atom_site_label_2
_geom_torsion_atom_site_label_3
_geom_torsion_atom_site_label_4
_geom_torsion
C14 Si1 N3 Si2 45.67(15)
C13 Si1 N3 Si2 -77.29(17)
C12 Si1 N3 Si2 164.72(13)
C14 Si1 N3 Mg1 -123.49(12)
C13 Si1 N3 Mg1 113.56(15)
C12 Si1 N3 Mg1 -4.44(14)
C17 Si2 N3 Si1 167.3(2)
C16 Si2 N3 Si1 -72.5(2)
C15 Si2 N3 Si1 48.6(2)
C17 Si2 N3 Mg1 -23.9(2)
C16 Si2 N3 Mg1 96.28(19)
C15 Si2 N3 Mg1 -142.7(2)
C18 Si3 N4 Si4 70.71(16)
C19 Si3 N4 Si4 -52.58(16)
C20 Si3 N4 Si4 -171.81(12)
C18 Si3 N4 Mg1 -105.17(14)
C19 Si3 N4 Mg1 131.54(12)
C20 Si3 N4 Mg1 12.31(14)
C21 Si4 N4 Si3 -17.5(2)
C22 Si4 N4 Si3 -137.87(13)
C23 Si4 N4 Si3 103.31(17)
C21 Si4 N4 Mg1 158.19(16)
C22 Si4 N4 Mg1 37.81(15)
C23 Si4 N4 Mg1 -81.01(16)
C2 N1 C1 N2 0.22(19)
C6 N1 C1 N2 176.89(15)
C2 N1 C1 Mg1 175.89(13)
C6 N1 C1 Mg1 -7.4(2)
C4 N2 C1 N1 -0.08(19)
C9 N2 C1 N1 -175.91(15)
C4 N2 C1 Mg1 -175.88(12)
C9 N2 C1 Mg1 8.3(2)
C1 N1 C2 C4 -0.3(2)
C6 N1 C2 C4 -176.64(17)
C1 N1 C2 C3 179.73(18)
C6 N1 C2 C3 3.4(3)
N1 C2 C4 N2 0.21(19)
C3 C2 C4 N2 -179.80(18)
N1 C2 C4 C5 179.91(19)
C3 C2 C4 C5 -0.1(3)
C1 N2 C4 C2 -0.1(2)
C9 N2 C4 C2 175.33(17)
C1 N2 C4 C5 -179.79(18)
C9 N2 C4 C5 -4.4(3)
C1 N1 C6 C7 118.82(19)
C2 N1 C6 C7 -65.1(2)
C1 N1 C6 C8 -113.20(19)
C2 N1 C6 C8 62.9(2)
C1 N2 C9 C10 104.4(2)
C4 N2 C9 C10 -70.7(2)
C1 N2 C9 C11 -126.91(19)
C4 N2 C9 C11 58.0(3)
